data_1010689
loop_
_publ_author_name
'Kraus, O'

_publ_section_title
;
Untersuchungen ueber das Kristallgitter von Heteropoly-saeuren und
deren Salzen
;
_journal_coden_ASTM ZEKGAX
_journal_name_full
;
Zeitschrift fuer Kristallographie, Kristallgeometrie, Kristallphysik,
Kristallchemie (-144,1977)
;
_journal_page_first 256
_journal_page_last 279
_journal_volume 94
_journal_year 1936
_chemical_formula_structural 'K4 Si W12 O40 (H2 O)18'
_chemical_formula_sum 'H36 K4 O58 Si W12'
_chemical_name_systematic 'Potassium dodecatungstoslilicate 18-hydrate'
_space_group_IT_number 145
_symmetry_cell_setting trigonal
_symmetry_Int_Tables_number 145
_symmetry_space_group_name_Hall 'P 32'
_symmetry_space_group_name_H-M 'P 32'
_cell_angle_alpha 90
_cell_angle_beta 90
_cell_angle_gamma 120
_cell_formula_units_Z 3
_cell_length_a 19.
_cell_length_b 19.
_cell_length_c 12.58
_cell_volume 3933.0
_exptl_crystal_density_meas 4.23
_cod_database_code 1010689

loop_
_symmetry_equiv_pos_as_xyz
x,y,z
-y,x-y,2/3+z
y-x,-x,1/3+z

loop_
_atom_site_label
_atom_site_fract_x
_atom_site_fract_y
_atom_site_fract_z
? ? ? ?
